data_7104771
loop_
_publ_author_name
'Wu, Qiong'
'Li, Yang-Guang'
'Wang, Yong-Hui'
'Cl\'erac, Rodolphe'
'Lu, Ying'
'Wang, En-Bo'

_publ_section_title
;
 Polyoxometalate-based {Mn(III)2}-Schiff base composite materials
 exhibiting single-molecule magnet behaviour.
;
_journal_issue 38
_journal_name_full 'Chemical communications (Cambridge, England)'
_journal_page_first 5743
_journal_page_last 5745
_journal_paper_doi 10.1039/b909246c
_journal_volume 34
_journal_year 2009
_chemical_formula_moiety
;
2(C16H16N2O3Mn)+,Na+,(H6CrMo6O24)3-,20(H2O)
;
_chemical_formula_sum 'C32 H78 Cr Mn2 Mo6 N4 Na O50'
_chemical_formula_weight 2079.49
_chemical_name_systematic
;
?
;
_space_group_IT_number 2
_symmetry_cell_setting triclinic
_symmetry_space_group_name_Hall '-P 1'
_symmetry_space_group_name_H-M 'P -1'
_atom_sites_solution_hydrogens geom
_atom_sites_solution_primary direct
_atom_sites_solution_secondary difmap
_audit_creation_method SHELXL-97
_cell_angle_alpha 105.47(3)
_cell_angle_beta 98.24(3)
_cell_angle_gamma 109.18(3)
_cell_formula_units_Z 1
_cell_length_a 10.896(2)
_cell_length_b 11.223(2)
_cell_length_c 15.417(3)
_cell_measurement_temperature 150(2)
_cell_volume 1660.0(6)
_computing_cell_refinement PROCESS-AUTO
_computing_data_collection PROCESS-AUTO
_computing_data_reduction CrystalStructure
_computing_structure_refinement 'SHELXL-97 (Sheldrick, 1997)'
_computing_structure_solution 'SHELXS-97 (Sheldrick, 1990)'
_diffrn_ambient_temperature 150(2)
_diffrn_detector_area_resol_mean 0.01
_diffrn_measured_fraction_theta_full 0.987
_diffrn_measured_fraction_theta_max 0.987
_diffrn_measurement_device_type 'Rigaku R-AXIS RAPID IP'
_diffrn_measurement_method Oscillation
_diffrn_radiation_monochromator graphite
_diffrn_radiation_source 'Rotation anode'
_diffrn_radiation_type MoK\a
_diffrn_radiation_wavelength 0.71073
_diffrn_reflns_av_R_equivalents 0.0240
_diffrn_reflns_av_sigmaI/netI 0.0336
_diffrn_reflns_limit_h_max 12
_diffrn_reflns_limit_h_min -12
_diffrn_reflns_limit_k_max 12
_diffrn_reflns_limit_k_min -13
_diffrn_reflns_limit_l_max 18
_diffrn_reflns_limit_l_min -18
_diffrn_reflns_number 12844
_diffrn_reflns_theta_full 25.00
_diffrn_reflns_theta_max 25.00
_diffrn_reflns_theta_min 3.05
_diffrn_standards_decay_% 0
_diffrn_standards_interval_count 0
_diffrn_standards_interval_time 0
_diffrn_standards_number 0
_exptl_absorpt_coefficient_mu 1.738
_exptl_absorpt_correction_T_max 0.6906
_exptl_absorpt_correction_T_min 0.6418
_exptl_absorpt_correction_type multi-scan
_exptl_absorpt_process_details 'ABSCOR by T.Higashi 8 March, 1995'
_exptl_crystal_colour brown
_exptl_crystal_density_diffrn 2.080
_exptl_crystal_density_method 'not measured'
_exptl_crystal_description block
_exptl_crystal_F_000 1035
_exptl_crystal_size_max 0.28
_exptl_crystal_size_mid 0.26
_exptl_crystal_size_min 0.23
_refine_diff_density_max 0.667
_refine_diff_density_min -0.775
_refine_diff_density_rms 0.107
_refine_ls_extinction_method none
_refine_ls_goodness_of_fit_ref 1.063
_refine_ls_hydrogen_treatment mixed
_refine_ls_matrix_type full
_refine_ls_number_parameters 520
_refine_ls_number_reflns 5772
_refine_ls_number_restraints 63
_refine_ls_restrained_S_all 1.061
_refine_ls_R_factor_all 0.0333
_refine_ls_R_factor_gt 0.0266
_refine_ls_shift/su_max 0.001
_refine_ls_shift/su_mean 0.000
_refine_ls_structure_factor_coef Fsqd
_refine_ls_weighting_details 'calc w=1/[\s^2^(Fo^2^)+(0.0275P)^2^+2.8651P] where P=(Fo^2^+2Fc^2^)/3'
_refine_ls_weighting_scheme calc
_refine_ls_wR_factor_gt 0.0654
_refine_ls_wR_factor_ref 0.0681
_reflns_number_gt 5064
_reflns_number_total 5772
_reflns_threshold_expression >2sigma(I)
_cod_data_source_file b909246c.txt
_cod_data_source_block 2
_cod_depositor_comments
;
The following automatic conversions were performed:
'_symmetry_cell_setting' value 'Triclinic' changed to 'triclinic'
according to '/home/saulius/struct/CIF-dictionaries/cif_core.dic'
dictionary named 'cif_core.dic' version 2.4.1 from 2010-06-29.

Automatic conversion script
Id: cif_fix_enum 1527 2010-12-29 10:47:43Z saulius 
;
_cod_original_sg_symbol_H-M P-1
_cod_database_code 7104771

loop_
_symmetry_equiv_pos_as_xyz
'x, y, z'
'-x, -y, -z'

loop_
_atom_site_label
_atom_site_type_symbol
_atom_site_fract_x
_atom_site_fract_y
_atom_site_fract_z
_atom_site_U_iso_or_equiv
_atom_site_adp_type
_atom_site_occupancy
_atom_site_symmetry_multiplicity
_atom_site_calc_flag
_atom_site_refinement_flags
_atom_site_disorder_assembly
_atom_site_disorder_group
Mo1 Mo 0.11101(3) 0.19851(3) 0.722757(18) 0.01685(8) Uani 1 1 d . . .
Mo2 Mo -0.20271(3) -0.02654(3) 0.639634(18) 0.01575(8) Uani 1 1 d . . .
Mo3 Mo 0.31793(3) 0.22336(3) 0.582884(19) 0.01621(8) Uani 1 1 d . . .
Cr1 Cr 0.0000 0.0000 0.5000 0.01249(15) Uani 1 2 d S . .
O11 O -0.1810(2) -0.0004(2) 0.50037(15) 0.0152(5) Uani 1 1 d D . .
H111 H -0.203(4) 0.060(3) 0.488(3) 0.018 Uiso 1 1 d D . .
O12 O 0.0006(2) -0.0202(2) 0.62303(15) 0.0145(5) Uani 1 1 d D . .
H121 H 0.027(4) -0.077(3) 0.636(2) 0.017 Uiso 1 1 d D . .
O13 O 0.0972(2) 0.1920(2) 0.57196(15) 0.0154(5) Uani 1 1 d D . .
H131 H 0.067(4) 0.247(3) 0.560(2) 0.019 Uiso 1 1 d D . .
O14 O -0.0784(2) 0.1602(2) 0.68989(15) 0.0181(5) Uani 1 1 d . . .
O15 O -0.1855(3) -0.0730(2) 0.73615(16) 0.0236(5) Uani 1 1 d . . .
O16 O 0.2682(2) 0.2030(2) 0.45246(15) 0.0193(5) Uani 1 1 d . . .
O17 O 0.3751(3) 0.3934(2) 0.62590(17) 0.0252(6) Uani 1 1 d . . .
O18 O 0.1277(3) 0.1521(3) 0.81969(16) 0.0272(6) Uani 1 1 d . . .
O19 O -0.3450(3) 0.0082(2) 0.63224(16) 0.0231(5) Uani 1 1 d . . .
O20 O 0.1671(3) 0.3687(2) 0.76260(17) 0.0274(6) Uani 1 1 d . . .
O21 O 0.4587(3) 0.1863(2) 0.58740(16) 0.0236(5) Uani 1 1 d . . .
O22 O 0.2666(2) 0.1725(2) 0.68614(15) 0.0192(5) Uani 1 1 d . . .
Mn1 Mn 0.43332(5) 0.11451(5) 1.01925(3) 0.01506(12) Uani 1 1 d . . .
O1W O 0.2313(3) 0.1161(3) 0.98636(18) 0.0282(6) Uani 1 1 d D . .
H1WA H 0.190(3) 0.114(4) 0.9346(13) 0.034 Uiso 1 1 d D . .
H1WB H 0.186(3) 0.122(4) 1.0260(18) 0.034 Uiso 1 1 d D . .
O1 O 0.4709(2) 0.1652(2) 0.91620(15) 0.0193(5) Uani 1 1 d . . .
O2 O 0.3674(2) -0.0751(2) 0.95510(15) 0.0162(5) Uani 1 1 d . . .
N1 N 0.5175(3) 0.3023(3) 1.10413(18) 0.0181(6) Uani 1 1 d . . .
N2 N 0.4146(3) 0.0813(3) 1.13719(19) 0.0178(6) Uani 1 1 d . . .
C1 C 0.6017(4) 0.4017(3) 0.9923(2) 0.0205(7) Uani 1 1 d . . .
C2 C 0.5445(3) 0.2846(3) 0.9133(2) 0.0179(7) Uani 1 1 d . . .
C3 C 0.5669(4) 0.2942(4) 0.8275(3) 0.0242(8) Uani 1 1 d . . .
H3A H 0.5298 0.2165 0.7734 0.029 Uiso 1 1 calc R . .
C4 C 0.6428(4) 0.4161(4) 0.8213(3) 0.0277(8) Uani 1 1 d . . .
H4A H 0.6556 0.4212 0.7625 0.033 Uiso 1 1 calc R . .
C5 C 0.7008(4) 0.5314(4) 0.8994(3) 0.0288(8) Uani 1 1 d . . .
H5A H 0.7545 0.6140 0.8944 0.035 Uiso 1 1 calc R . .
C6 C 0.6796(4) 0.5242(3) 0.9834(3) 0.0257(8) Uani 1 1 d . . .
H6A H 0.7179 0.6029 1.0368 0.031 Uiso 1 1 calc R . .
C7 C 0.5811(4) 0.4046(3) 1.0828(2) 0.0211(7) Uani 1 1 d . . .
H7A H 0.6177 0.4893 1.1309 0.025 Uiso 1 1 calc R . .
C8 C 0.2428(4) -0.1400(3) 1.0634(2) 0.0205(7) Uani 1 1 d . . .
C9 C 0.2609(3) -0.1589(3) 0.9726(2) 0.0181(7) Uani 1 1 d . . .
C10 C 0.1693(4) -0.2725(3) 0.9003(2) 0.0231(8) Uani 1 1 d . . .
H10A H 0.1812 -0.2888 0.8389 0.028 Uiso 1 1 calc R . .
C11 C 0.0613(4) -0.3613(4) 0.9177(3) 0.0295(9) Uani 1 1 d . . .
H11A H -0.0011 -0.4375 0.8678 0.035 Uiso 1 1 calc R . .
C12 C 0.0424(4) -0.3407(4) 1.0071(3) 0.0305(9) Uani 1 1 d . . .
H12A H -0.0330 -0.4014 1.0181 0.037 Uiso 1 1 calc R . .
C13 C 0.1340(4) -0.2320(4) 1.0791(3) 0.0265(8) Uani 1 1 d . . .
H13A H 0.1231 -0.2191 1.1405 0.032 Uiso 1 1 calc R . .
C14 C 0.3358(4) -0.0270(3) 1.1431(2) 0.0197(7) Uani 1 1 d . . .
H14A H 0.3378 -0.0345 1.2032 0.024 Uiso 1 1 calc R . .
C15 C 0.4984(4) 0.3189(3) 1.1990(2) 0.0247(8) Uani 1 1 d . . .
H15A H 0.4110 0.3266 1.2020 0.030 Uiso 1 1 calc R . .
H15B H 0.5709 0.4008 1.2445 0.030 Uiso 1 1 calc R . .
C16 C 0.5022(4) 0.1956(3) 1.2204(2) 0.0221(8) Uani 1 1 d . . .
H16A H 0.5951 0.1984 1.2318 0.027 Uiso 1 1 calc R . .
H16B H 0.4684 0.1894 1.2759 0.027 Uiso 1 1 calc R . .
Na1 Na 0.5000 0.0000 0.5000 0.0288(5) Uani 1 2 d S . .
O31 O 0.3327(3) -0.1309(3) 0.55817(19) 0.0312(6) Uani 1 1 d D . .
H311 H 0.327(5) -0.2109(18) 0.542(2) 0.037 Uiso 1 1 d D . .
H312 H 0.340(5) -0.100(3) 0.6163(10) 0.037 Uiso 1 1 d D . .
O32 O 0.0624(3) -0.2163(3) 0.65833(19) 0.0301(6) Uani 1 1 d D . .
H321 H 0.1391(19) -0.168(4) 0.696(2) 0.036 Uiso 1 1 d D . .
H322 H 0.012(3) -0.266(3) 0.682(2) 0.036 Uiso 1 1 d D . .
O33 O 0.0781(4) 0.1281(3) 1.1099(2) 0.0437(8) Uani 1 1 d D . .
H331 H 0.110(5) 0.102(4) 1.152(2) 0.052 Uiso 1 1 d D . .
H332 H 0.071(5) 0.202(3) 1.135(3) 0.052 Uiso 1 1 d D . .
O34 O 0.3664(3) 0.4272(3) 0.3996(2) 0.0347(6) Uani 1 1 d D . .
H341 H 0.349(4) 0.356(3) 0.414(3) 0.042 Uiso 1 1 d D . .
H342 H 0.4491(15) 0.463(4) 0.403(3) 0.042 Uiso 1 1 d D . .
O35 O 0.3172(3) -0.0232(3) 0.74104(17) 0.0276(6) Uani 1 1 d D . .
H351 H 0.363(4) 0.006(3) 0.7961(12) 0.033 Uiso 1 1 d D . .
H352 H 0.289(4) 0.033(3) 0.728(2) 0.033 Uiso 1 1 d D . .
O36 O 0.1263(3) 0.3753(3) 0.2772(2) 0.0439(8) Uani 1 1 d D . .
H361 H 0.204(2) 0.386(4) 0.306(3) 0.053 Uiso 1 1 d D . .
H362 H 0.114(4) 0.448(3) 0.290(3) 0.053 Uiso 1 1 d D . .
O37 O 0.3610(6) 0.6334(6) 0.5535(4) 0.0425(13) Uani 0.72 1 d PU A 1
O37A O 0.2912(17) 0.6022(16) 0.5425(13) 0.056(5) Uani 0.28 1 d PU B 2
O38 O 0.0311(5) -0.3459(5) 0.4738(4) 0.0319(12) Uani 0.70 1 d PU C 1
O38A O -0.0340(14) -0.3832(11) 0.4687(9) 0.032(3) Uani 0.30 1 d PU D 2
O39 O 0.2020(6) -0.3263(5) 0.3519(4) 0.0428(12) Uani 0.72 1 d PU E 1
O39A O 0.1323(16) -0.3768(13) 0.3501(10) 0.044(3) Uani 0.28 1 d PU F 2
O40 O -0.1831(5) -0.5647(4) 0.3336(3) 0.0778(13) Uani 1 1 d D . .
H401 H -0.186(6) -0.502(4) 0.311(3) 0.078 Uiso 1 1 d D . .
H402 H -0.127(5) -0.525(4) 0.388(2) 0.078 Uiso 1 1 d D . .

loop_
_atom_site_aniso_label
_atom_site_aniso_U_11
_atom_site_aniso_U_22
_atom_site_aniso_U_33
_atom_site_aniso_U_23
_atom_site_aniso_U_13
_atom_site_aniso_U_12
Mo1 0.01977(17) 0.01926(15) 0.01036(14) 0.00281(11) 0.00225(11) 0.00844(12)
Mo2 0.01749(16) 0.02161(15) 0.01233(14) 0.00735(12) 0.00589(11) 0.01051(12)
Mo3 0.01677(16) 0.01637(14) 0.01458(14) 0.00516(11) 0.00318(11) 0.00562(12)
Cr1 0.0154(4) 0.0141(3) 0.0094(3) 0.0039(3) 0.0032(3) 0.0076(3)
O11 0.0182(13) 0.0167(11) 0.0149(11) 0.0075(9) 0.0046(9) 0.0101(10)
O12 0.0169(12) 0.0182(11) 0.0125(10) 0.0070(9) 0.0039(9) 0.0102(10)
O13 0.0194(13) 0.0146(11) 0.0146(11) 0.0055(9) 0.0026(9) 0.0095(10)
O14 0.0223(13) 0.0199(11) 0.0140(11) 0.0035(9) 0.0049(9) 0.0122(10)
O15 0.0277(15) 0.0327(13) 0.0180(12) 0.0132(11) 0.0085(10) 0.0162(12)
O16 0.0214(13) 0.0216(12) 0.0172(11) 0.0095(10) 0.0054(10) 0.0083(10)
O17 0.0255(15) 0.0201(12) 0.0244(12) 0.0055(10) 0.0041(11) 0.0041(11)
O18 0.0291(15) 0.0402(15) 0.0158(12) 0.0110(11) 0.0052(10) 0.0167(12)
O19 0.0213(14) 0.0323(13) 0.0211(12) 0.0119(11) 0.0078(10) 0.0136(11)
O20 0.0302(16) 0.0206(12) 0.0238(13) 0.0002(10) 0.0016(11) 0.0084(11)
O21 0.0190(14) 0.0296(13) 0.0212(12) 0.0077(11) 0.0032(10) 0.0095(11)
O22 0.0177(13) 0.0254(12) 0.0149(11) 0.0071(10) 0.0018(9) 0.0098(10)
Mn1 0.0186(3) 0.0135(2) 0.0117(2) 0.00366(19) 0.00396(19) 0.0049(2)
O1W 0.0272(16) 0.0445(16) 0.0240(13) 0.0192(13) 0.0086(11) 0.0204(13)
O1 0.0239(14) 0.0168(11) 0.0151(11) 0.0064(9) 0.0056(10) 0.0042(10)
O2 0.0167(13) 0.0150(10) 0.0160(11) 0.0053(9) 0.0061(9) 0.0041(9)
N1 0.0212(16) 0.0179(13) 0.0147(13) 0.0034(11) 0.0027(11) 0.0091(12)
N2 0.0196(16) 0.0200(14) 0.0156(13) 0.0054(12) 0.0046(11) 0.0103(12)
C1 0.0163(18) 0.0202(16) 0.0251(17) 0.0093(15) 0.0026(14) 0.0070(14)
C2 0.0138(17) 0.0186(16) 0.0234(17) 0.0103(14) 0.0032(13) 0.0069(14)
C3 0.023(2) 0.0253(18) 0.0246(18) 0.0115(15) 0.0056(15) 0.0079(15)
C4 0.023(2) 0.035(2) 0.032(2) 0.0225(18) 0.0079(16) 0.0093(17)
C5 0.022(2) 0.0242(18) 0.044(2) 0.0195(18) 0.0099(17) 0.0066(16)
C6 0.021(2) 0.0169(16) 0.036(2) 0.0075(15) 0.0026(16) 0.0058(15)
C7 0.0193(19) 0.0169(16) 0.0231(17) 0.0020(14) 0.0017(14) 0.0075(14)
C8 0.0216(19) 0.0232(17) 0.0233(17) 0.0117(15) 0.0089(14) 0.0123(15)
C9 0.0154(18) 0.0166(15) 0.0235(17) 0.0078(14) 0.0048(14) 0.0070(14)
C10 0.022(2) 0.0209(17) 0.0224(17) 0.0063(15) -0.0001(14) 0.0065(15)
C11 0.020(2) 0.0224(18) 0.037(2) 0.0102(16) -0.0034(16) 0.0013(15)
C12 0.019(2) 0.030(2) 0.046(2) 0.0216(18) 0.0099(17) 0.0061(16)
C13 0.026(2) 0.0264(18) 0.036(2) 0.0159(17) 0.0162(17) 0.0121(16)
C14 0.024(2) 0.0251(18) 0.0179(16) 0.0093(14) 0.0116(14) 0.0150(15)
C15 0.035(2) 0.0235(17) 0.0150(16) 0.0020(14) 0.0048(15) 0.0141(16)
C16 0.029(2) 0.0256(17) 0.0111(15) 0.0039(14) 0.0049(14) 0.0117(16)
Na1 0.0275(12) 0.0444(12) 0.0281(10) 0.0183(10) 0.0116(9) 0.0239(10)
O31 0.0401(18) 0.0338(14) 0.0316(14) 0.0159(12) 0.0138(13) 0.0230(14)
O32 0.0289(16) 0.0311(14) 0.0350(15) 0.0191(12) 0.0061(12) 0.0119(12)
O33 0.060(2) 0.065(2) 0.0350(16) 0.0302(16) 0.0219(16) 0.0455(19)
O34 0.0281(16) 0.0314(15) 0.0446(16) 0.0194(13) 0.0083(13) 0.0065(13)
O35 0.0330(16) 0.0278(13) 0.0210(12) 0.0062(11) -0.0006(11) 0.0153(12)
O36 0.0349(19) 0.0488(18) 0.0540(19) 0.0321(16) 0.0057(15) 0.0140(15)
O37 0.053(4) 0.037(3) 0.041(3) 0.015(2) 0.012(3) 0.018(3)
O37A 0.054(8) 0.039(7) 0.083(8) 0.023(6) 0.019(7) 0.026(6)
O38 0.031(3) 0.025(3) 0.038(2) 0.013(2) 0.002(2) 0.009(2)
O38A 0.054(7) 0.018(5) 0.033(5) 0.014(4) 0.013(6) 0.020(5)
O39 0.053(3) 0.038(3) 0.045(3) 0.014(2) 0.015(3) 0.026(2)
O39A 0.060(8) 0.040(6) 0.051(6) 0.021(5) 0.018(6) 0.035(6)
O40 0.083(4) 0.060(2) 0.082(3) 0.022(2) 0.003(3) 0.026(2)

loop_
_atom_type_symbol
_atom_type_description
_atom_type_scat_dispersion_real
_atom_type_scat_dispersion_imag
_atom_type_scat_source
C C 0.0033 0.0016 'International Tables Vol C Tables 4.2.6.8 and 6.1.1.4'
H H 0.0000 0.0000 'International Tables Vol C Tables 4.2.6.8 and 6.1.1.4'
N N 0.0061 0.0033 'International Tables Vol C Tables 4.2.6.8 and 6.1.1.4'
O O 0.0106 0.0060 'International Tables Vol C Tables 4.2.6.8 and 6.1.1.4'
Cr Cr 0.3209 0.6236 'International Tables Vol C Tables 4.2.6.8 and 6.1.1.4'
Mn Mn 0.3368 0.7283 'International Tables Vol C Tables 4.2.6.8 and 6.1.1.4'
Mo Mo -1.6832 0.6857 'International Tables Vol C Tables 4.2.6.8 and 6.1.1.4'
Na Na 0.0362 0.0249 'International Tables Vol C Tables 4.2.6.8 and 6.1.1.4'

loop_
_geom_angle_atom_site_label_1
_geom_angle_atom_site_label_2
_geom_angle_atom_site_label_3
_geom_angle
_geom_angle_site_symmetry_1
_geom_angle_site_symmetry_3
_geom_angle_publ_flag
O20 Mo1 O18 105.89(13) . . ?
O20 Mo1 O14 98.01(12) . . ?
O18 Mo1 O14 101.92(12) . . ?
O20 Mo1 O22 101.11(12) . . ?
O18 Mo1 O22 96.64(11) . . ?
O14 Mo1 O22 148.50(9) . . ?
O20 Mo1 O13 92.03(11) . . ?
O18 Mo1 O13 160.03(10) . . ?
O14 Mo1 O13 83.82(9) . . ?
O22 Mo1 O13 70.77(9) . . ?
O20 Mo1 O12 159.68(10) . . ?
O18 Mo1 O12 93.39(11) . . ?
O14 Mo1 O12 71.22(9) . . ?
O22 Mo1 O12 82.56(9) . . ?
O13 Mo1 O12 70.13(8) . . ?
O15 Mo2 O19 105.66(12) . . ?
O15 Mo2 O16 97.60(11) . 2_556 ?
O19 Mo2 O16 101.50(12) . 2_556 ?
O15 Mo2 O14 100.68(11) . . ?
O19 Mo2 O14 95.15(11) . . ?
O16 Mo2 O14 150.90(10) 2_556 . ?
O15 Mo2 O12 92.34(11) . . ?
O19 Mo2 O12 159.92(10) . . ?
O16 Mo2 O12 84.51(10) 2_556 . ?
O14 Mo2 O12 72.36(9) . . ?
O15 Mo2 O11 161.41(10) . . ?
O19 Mo2 O11 91.90(10) . . ?
O16 Mo2 O11 72.43(9) 2_556 . ?
O14 Mo2 O11 83.42(9) . . ?
O12 Mo2 O11 71.46(9) . . ?
O17 Mo3 O21 105.58(13) . . ?
O17 Mo3 O22 102.58(11) . . ?
O21 Mo3 O22 97.95(11) . . ?
O17 Mo3 O16 97.43(11) . . ?
O21 Mo3 O16 100.52(11) . . ?
O22 Mo3 O16 147.92(10) . . ?
O17 Mo3 O13 94.57(11) . . ?
O21 Mo3 O13 158.93(10) . . ?
O22 Mo3 O13 71.15(9) . . ?
O16 Mo3 O13 82.56(10) . . ?
O17 Mo3 O11 161.47(11) . 2_556 ?
O21 Mo3 O11 91.14(11) . 2_556 ?
O22 Mo3 O11 82.50(9) . 2_556 ?
O16 Mo3 O11 71.18(9) . 2_556 ?
O13 Mo3 O11 69.95(8) . 2_556 ?
O12 Cr1 O12 180.000(1) 2_556 . ?
O12 Cr1 O13 95.70(10) 2_556 . ?
O12 Cr1 O13 84.30(10) . . ?
O12 Cr1 O13 84.30(10) 2_556 2_556 ?
O12 Cr1 O13 95.70(10) . 2_556 ?
O13 Cr1 O13 180.0 . 2_556 ?
O12 Cr1 O11 84.22(10) 2_556 2_556 ?
O12 Cr1 O11 95.78(10) . 2_556 ?
O13 Cr1 O11 84.31(10) . 2_556 ?
O13 Cr1 O11 95.69(10) 2_556 2_556 ?
O12 Cr1 O11 95.78(10) 2_556 . ?
O12 Cr1 O11 84.22(10) . . ?
O13 Cr1 O11 95.69(10) . . ?
O13 Cr1 O11 84.31(10) 2_556 . ?
O11 Cr1 O11 180.0 2_556 . ?
Cr1 O11 Mo2 101.56(10) . . ?
Cr1 O11 Mo3 102.13(10) . 2_556 ?
Mo2 O11 Mo3 92.80(9) . 2_556 ?
Cr1 O11 H111 121(3) . . ?
Mo2 O11 H111 116(3) . . ?
Mo3 O11 H111 119(3) 2_556 . ?
Cr1 O12 Mo2 102.75(10) . . ?
Cr1 O12 Mo1 102.36(10) . . ?
Mo2 O12 Mo1 93.61(9) . . ?
Cr1 O12 H121 120(3) . . ?
Mo2 O12 H121 118(3) . . ?
Mo1 O12 H121 116(3) . . ?
Cr1 O13 Mo3 103.61(10) . . ?
Cr1 O13 Mo1 103.21(10) . . ?
Mo3 O13 Mo1 93.54(9) . . ?
Cr1 O13 H131 119(3) . . ?
Mo3 O13 H131 121(3) . . ?
Mo1 O13 H131 112(3) . . ?
Mo1 O14 Mo2 118.29(12) . . ?
Mo2 O16 Mo3 119.22(12) 2_556 . ?
Mo2 O19 Na1 130.96(12) . 1_455 ?
Mo3 O21 Na1 132.57(13) . . ?
Mo3 O22 Mo1 118.90(12) . . ?
O1 Mn1 O2 95.90(10) . . ?
O1 Mn1 N2 172.72(12) . . ?
O2 Mn1 N2 89.94(11) . . ?
O1 Mn1 N1 92.04(11) . . ?
O2 Mn1 N1 169.50(11) . . ?
N2 Mn1 N1 81.66(12) . . ?
O1 Mn1 O1W 90.87(11) . . ?
O2 Mn1 O1W 91.86(11) . . ?
N2 Mn1 O1W 93.29(11) . . ?
N1 Mn1 O1W 94.89(12) . . ?
O1 Mn1 O2 91.48(10) . 2_657 ?
O2 Mn1 O2 79.04(10) . 2_657 ?
N2 Mn1 O2 85.34(10) . 2_657 ?
N1 Mn1 O2 93.92(11) . 2_657 ?
O1W Mn1 O2 170.79(10) . 2_657 ?
Mn1 O1W H1WA 126(2) . . ?
Mn1 O1W H1WB 123(2) . . ?
H1WA O1W H1WB 111.1(18) . . ?
C2 O1 Mn1 129.5(2) . . ?
C9 O2 Mn1 120.26(19) . . ?
C9 O2 Mn1 115.84(19) . 2_657 ?
Mn1 O2 Mn1 100.96(10) . 2_657 ?
C7 N1 C15 120.4(3) . . ?
C7 N1 Mn1 126.1(2) . . ?
C15 N1 Mn1 113.5(2) . . ?
C14 N2 C16 121.9(3) . . ?
C14 N2 Mn1 124.7(2) . . ?
C16 N2 Mn1 113.4(2) . . ?
C2 C1 C6 119.7(3) . . ?
C2 C1 C7 123.1(3) . . ?
C6 C1 C7 117.2(3) . . ?
O1 C2 C3 118.5(3) . . ?
O1 C2 C1 123.2(3) . . ?
C3 C2 C1 118.4(3) . . ?
C4 C3 C2 120.4(3) . . ?
C4 C3 H3A 119.8 . . ?
C2 C3 H3A 119.8 . . ?
C3 C4 C5 121.3(3) . . ?
C3 C4 H4A 119.3 . . ?
C5 C4 H4A 119.3 . . ?
C6 C5 C4 119.1(3) . . ?
C6 C5 H5A 120.4 . . ?
C4 C5 H5A 120.4 . . ?
C5 C6 C1 121.1(3) . . ?
C5 C6 H6A 119.4 . . ?
C1 C6 H6A 119.4 . . ?
N1 C7 C1 125.5(3) . . ?
N1 C7 H7A 117.2 . . ?
C1 C7 H7A 117.2 . . ?
C13 C8 C9 120.1(3) . . ?
C13 C8 C14 117.8(3) . . ?
C9 C8 C14 122.1(3) . . ?
O2 C9 C10 119.5(3) . . ?
O2 C9 C8 121.9(3) . . ?
C10 C9 C8 118.5(3) . . ?
C11 C10 C9 120.2(3) . . ?
C11 C10 H10A 119.9 . . ?
C9 C10 H10A 119.9 . . ?
C10 C11 C12 121.1(3) . . ?
C10 C11 H11A 119.5 . . ?
C12 C11 H11A 119.5 . . ?
C13 C12 C11 119.2(4) . . ?
C13 C12 H12A 120.4 . . ?
C11 C12 H12A 120.4 . . ?
C12 C13 C8 120.9(4) . . ?
C12 C13 H13A 119.6 . . ?
C8 C13 H13A 119.6 . . ?
N2 C14 C8 123.9(3) . . ?
N2 C14 H14A 118.0 . . ?
C8 C14 H14A 118.0 . . ?
N1 C15 C16 106.6(3) . . ?
N1 C15 H15A 110.4 . . ?
C16 C15 H15A 110.4 . . ?
N1 C15 H15B 110.4 . . ?
C16 C15 H15B 110.4 . . ?
H15A C15 H15B 108.6 . . ?
N2 C16 C15 105.3(3) . . ?
N2 C16 H16A 110.7 . . ?
C15 C16 H16A 110.7 . . ?
N2 C16 H16B 110.7 . . ?
C15 C16 H16B 110.7 . . ?
H16A C16 H16B 108.8 . . ?
O21 Na1 O21 180.000(1) . 2_656 ?
O21 Na1 O31 94.32(9) . 2_656 ?
O21 Na1 O31 85.68(9) 2_656 2_656 ?
O21 Na1 O31 85.68(9) . . ?
O21 Na1 O31 94.32(9) 2_656 . ?
O31 Na1 O31 180.00(12) 2_656 . ?
O21 Na1 O19 86.70(9) . 2_556 ?
O21 Na1 O19 93.30(9) 2_656 2_556 ?
O31 Na1 O19 84.25(9) 2_656 2_556 ?
O31 Na1 O19 95.75(9) . 2_556 ?
O21 Na1 O19 93.30(9) . 1_655 ?
O21 Na1 O19 86.70(9) 2_656 1_655 ?
O31 Na1 O19 95.75(9) 2_656 1_655 ?
O31 Na1 O19 84.25(9) . 1_655 ?
O19 Na1 O19 180.000(1) 2_556 1_655 ?
Na1 O31 H311 111(3) . . ?
Na1 O31 H312 116(3) . . ?
H311 O31 H312 111.0(18) . . ?
H321 O32 H322 111.3(17) . . ?
H331 O33 H332 110.0(17) . . ?
H341 O34 H342 110.5(18) . . ?
H351 O35 H352 112.7(18) . . ?
H361 O36 H362 111.5(18) . . ?
H401 O40 H402 106.7(17) . . ?

loop_
_geom_bond_atom_site_label_1
_geom_bond_atom_site_label_2
_geom_bond_distance
_geom_bond_site_symmetry_2
_geom_bond_publ_flag
Mo1 O20 1.703(2) . ?
Mo1 O18 1.714(2) . ?
Mo1 O14 1.924(2) . ?
Mo1 O22 1.946(2) . ?
Mo1 O13 2.288(2) . ?
Mo1 O12 2.314(2) . ?
Mo2 O15 1.709(2) . ?
Mo2 O19 1.715(2) . ?
Mo2 O16 1.930(2) 2_556 ?
Mo2 O14 1.948(3) . ?
Mo2 O12 2.246(2) . ?
Mo2 O11 2.278(2) . ?
Mo3 O17 1.702(2) . ?
Mo3 O21 1.713(3) . ?
Mo3 O22 1.924(2) . ?
Mo3 O16 1.936(2) . ?
Mo3 O13 2.287(2) . ?
Mo3 O11 2.328(3) 2_556 ?
Cr1 O12 1.969(2) 2_556 ?
Cr1 O12 1.969(2) . ?
Cr1 O13 1.970(2) . ?
Cr1 O13 1.970(2) 2_556 ?
Cr1 O11 1.971(2) 2_556 ?
Cr1 O11 1.971(2) . ?
O11 Mo3 2.328(3) 2_556 ?
O11 H111 0.846(10) . ?
O12 H121 0.843(10) . ?
O13 H131 0.845(10) . ?
O16 Mo2 1.930(2) 2_556 ?
O19 Na1 2.414(3) 1_455 ?
O21 Na1 2.383(3) . ?
Mn1 O1 1.879(2) . ?
Mn1 O2 1.921(2) . ?
Mn1 N2 1.976(3) . ?
Mn1 N1 1.977(3) . ?
Mn1 O1W 2.194(3) . ?
Mn1 O2 2.355(2) 2_657 ?
O1W H1WA 0.850(10) . ?
O1W H1WB 0.843(10) . ?
O1 C2 1.333(4) . ?
O2 C9 1.346(4) . ?
O2 Mn1 2.355(2) 2_657 ?
N1 C7 1.285(5) . ?
N1 C15 1.478(4) . ?
N2 C14 1.272(4) . ?
N2 C16 1.473(4) . ?
C1 C2 1.411(5) . ?
C1 C6 1.412(5) . ?
C1 C7 1.439(5) . ?
C2 C3 1.404(5) . ?
C3 C4 1.384(5) . ?
C3 H3A 0.9500 . ?
C4 C5 1.392(6) . ?
C4 H4A 0.9500 . ?
C5 C6 1.367(6) . ?
C5 H5A 0.9500 . ?
C6 H6A 0.9500 . ?
C7 H7A 0.9500 . ?
C8 C13 1.394(5) . ?
C8 C9 1.411(5) . ?
C8 C14 1.453(5) . ?
C9 C10 1.397(5) . ?
C10 C11 1.383(5) . ?
C10 H10A 0.9500 . ?
C11 C12 1.393(6) . ?
C11 H11A 0.9500 . ?
C12 C13 1.369(6) . ?
C12 H12A 0.9500 . ?
C13 H13A 0.9500 . ?
C14 H14A 0.9500 . ?
C15 C16 1.517(5) . ?
C15 H15A 0.9900 . ?
C15 H15B 0.9900 . ?
C16 H16A 0.9900 . ?
C16 H16B 0.9900 . ?
Na1 O21 2.383(3) 2_656 ?
Na1 O31 2.387(3) 2_656 ?
Na1 O31 2.387(3) . ?
Na1 O19 2.414(3) 2_556 ?
Na1 O19 2.414(3) 1_655 ?
O31 H311 0.843(10) . ?
O31 H312 0.852(10) . ?
O32 H321 0.849(10) . ?
O32 H322 0.848(10) . ?
O33 H331 0.852(10) . ?
O33 H332 0.851(10) . ?
O34 H341 0.851(10) . ?
O34 H342 0.845(10) . ?
O35 H351 0.839(10) . ?
O35 H352 0.843(10) . ?
O36 H361 0.846(10) . ?
O36 H362 0.845(10) . ?
O40 H401 0.874(10) . ?
O40 H402 0.869(10) . ?

loop_
_geom_hbond_atom_site_label_D
_geom_hbond_atom_site_label_H
_geom_hbond_atom_site_label_A
_geom_hbond_distance_DH
_geom_hbond_distance_HA
_geom_hbond_distance_DA
_geom_hbond_angle_DHA
_geom_hbond_site_symmetry_A
O11 H111 O31 0.846(10) 1.97(2) 2.757(4) 154(4) 2_556
O12 H121 O32 0.843(10) 1.827(12) 2.665(3) 173(4) .
O13 H131 O38A 0.845(10) 1.820(17) 2.654(12) 169(4) 2_556
O13 H131 O38 0.845(10) 1.882(14) 2.719(6) 170(4) 2_556
O1W H1WA O18 0.850(10) 2.006(14) 2.840(4) 166(4) .
O1W H1WB O33 0.843(10) 1.869(11) 2.711(4) 177(4) .
O31 H312 O35 0.852(10) 1.974(14) 2.809(4) 166(4) .
O31 H311 O37 0.843(10) 1.95(2) 2.746(6) 158(4) 1_545
O31 H311 O37A 0.843(10) 2.00(2) 2.815(16) 161(3) 1_545
O32 H321 O35 0.849(10) 1.959(16) 2.755(4) 156(3) .
O32 H322 O36 0.848(10) 1.904(12) 2.742(4) 169(4) 2_556
O33 H331 O15 0.852(10) 1.959(14) 2.802(4) 170(4) 2_557
O33 H332 O36 0.851(10) 2.35(3) 3.076(5) 143(3) 1_556
O34 H341 O16 0.851(10) 1.948(13) 2.778(4) 165(4) .
O34 H342 O17 0.845(10) 2.251(18) 3.026(4) 153(3) 2_666
O35 H351 O1 0.839(10) 2.06(2) 2.811(4) 149(3) .
O35 H352 O22 0.843(10) 1.915(15) 2.738(4) 165(4) .
O36 H361 O34 0.846(10) 1.956(17) 2.783(4) 165(5) .
O36 H362 O39A 0.845(10) 1.87(2) 2.684(13) 162(4) 1_565
O36 H362 O39 0.845(10) 2.26(3) 3.013(6) 149(4) 1_565
O40 H401 O20 0.874(10) 2.080(18) 2.939(5) 167(6) 2_556
O40 H402 O38A 0.869(10) 1.62(3) 2.391(13) 147(5) .
O40 H402 O38 0.869(10) 2.10(3) 2.847(7) 144(5) .
